data_1547316
loop_
_publ_author_name
'Arunprasath, Dhanarajan'
'Devi Bala, Balasubramanian'
'Sekar, Govindasamy'

_publ_section_title
;
 Stereoselective Construction of \a-Tetralone-Fused Spirooxindoles via
 Pd-Catalyzed Domino Carbene Migratory Insertion/Conjugate Addition
 Sequence.
;
_journal_issue 19
_journal_name_full 'Organic letters'
_journal_page_first 5280
_journal_page_last 5283
_journal_paper_doi 10.1021/acs.orglett.7b02555
_journal_volume 19
_journal_year 2017
_chemical_formula_moiety 'C31 H23 N O4'
_chemical_formula_sum 'C31 H23 N O4'
_chemical_formula_weight 473.50
_space_group_crystal_system monoclinic
_space_group_IT_number 14
_space_group_name_Hall '-P 2ybc'
_space_group_name_H-M_alt 'P 1 21/c 1'
_symmetry_space_group_name_Hall '-P 2ybc'
_symmetry_space_group_name_H-M 'P 1 21/c 1'
_atom_sites_solution_hydrogens geom
_audit_creation_method SHELXL-2014/7
_cell_angle_alpha 90
_cell_angle_beta 96.2562(19)
_cell_angle_gamma 90
_cell_formula_units_Z 4
_cell_length_a 9.3618(4)
_cell_length_b 10.5515(5)
_cell_length_c 24.1467(11)
_cell_measurement_reflns_used 7282
_cell_measurement_temperature 296(2)
_cell_measurement_theta_max 26.51
_cell_measurement_theta_min 2.57
_cell_volume 2371.03(19)
_computing_cell_refinement 'Bruker SAINT'
_computing_data_collection 'Bruker APEX2'
_computing_data_reduction 'Bruker SAINT'
_computing_molecular_graphics 'Bruker SHELXTL'
_computing_publication_material 'Bruker SHELXTL'
_computing_structure_refinement 'SHELXL-2014/7 (Sheldrick, 2014)'
_computing_structure_solution 'SHELXS-97 (Sheldrick 2008)'
_diffrn_ambient_temperature 296(2)
_diffrn_measured_fraction_theta_full 0.999
_diffrn_measured_fraction_theta_max 0.999
_diffrn_measurement_device_type 'Bruker APEX-II CCD'
_diffrn_measurement_method '\f and \w scans'
_diffrn_radiation_type MoK\a
_diffrn_radiation_wavelength 0.71073
_diffrn_reflns_av_R_equivalents 0.0200
_diffrn_reflns_av_unetI/netI 0.0182
_diffrn_reflns_Laue_measured_fraction_full 0.999
_diffrn_reflns_Laue_measured_fraction_max 0.999
_diffrn_reflns_limit_h_max 11
_diffrn_reflns_limit_h_min -10
_diffrn_reflns_limit_k_max 12
_diffrn_reflns_limit_k_min -12
_diffrn_reflns_limit_l_max 27
_diffrn_reflns_limit_l_min -28
_diffrn_reflns_number 17305
_diffrn_reflns_point_group_measured_fraction_full 0.999
_diffrn_reflns_point_group_measured_fraction_max 0.999
_diffrn_reflns_theta_full 24.999
_diffrn_reflns_theta_max 24.999
_diffrn_reflns_theta_min 1.697
_exptl_absorpt_coefficient_mu 0.088
_exptl_absorpt_correction_T_max 0.986
_exptl_absorpt_correction_T_min 0.976
_exptl_absorpt_correction_type multi-scan
_exptl_absorpt_process_details 'SADABS V2014/5(Bruker AXS.Inc)'
_exptl_crystal_colour colourless
_exptl_crystal_density_diffrn 1.326
_exptl_crystal_description BLock
_exptl_crystal_F_000 992
_exptl_crystal_size_max 0.280
_exptl_crystal_size_mid 0.260
_exptl_crystal_size_min 0.160
_refine_diff_density_max 0.186
_refine_diff_density_min -0.192
_refine_diff_density_rms 0.035
_refine_ls_extinction_method none
_refine_ls_goodness_of_fit_ref 1.073
_refine_ls_hydrogen_treatment constr
_refine_ls_matrix_type full
_refine_ls_number_parameters 325
_refine_ls_number_reflns 4181
_refine_ls_number_restraints 0
_refine_ls_restrained_S_all 1.073
_refine_ls_R_factor_all 0.0585
_refine_ls_R_factor_gt 0.0454
_refine_ls_shift/su_max 0.000
_refine_ls_shift/su_mean 0.000
_refine_ls_structure_factor_coef Fsqd
_refine_ls_weighting_details 'w=1/[\s^2^(Fo^2^)+(0.0464P)^2^+0.9221P] where P=(Fo^2^+2Fc^2^)/3'
_refine_ls_weighting_scheme calc
_refine_ls_wR_factor_gt 0.1080
_refine_ls_wR_factor_ref 0.1175
_reflns_Friedel_coverage 0.000
_reflns_number_gt 3397
_reflns_number_total 4181
_reflns_threshold_expression 'I > 2\s(I)'
_cod_data_source_file ol7b02555_si_002.cif
_cod_data_source_block dioxy
_cod_depositor_comments 'Adding full bibliography for 1547312--1547317.cif.'
_cod_database_code 1547316
_shelx_shelxl_version_number 2014/7
_shelx_space_group_comment
; 
The symmetry employed for this shelxl refinement is uniquely defined 
by the following loop, which should always be used as a source of 
symmetry information in preference to the above space-group names. 
They are only intended as comments. 
;
_shelx_estimated_absorpt_t_min 0.976
_shelx_estimated_absorpt_t_max 0.986

loop_
_space_group_symop_operation_xyz
'x, y, z'
'-x, y+1/2, -z+1/2'
'-x, -y, -z'
'x, -y-1/2, z-1/2'

loop_
_atom_site_label
_atom_site_type_symbol
_atom_site_fract_x
_atom_site_fract_y
_atom_site_fract_z
_atom_site_U_iso_or_equiv
_atom_site_adp_type
_atom_site_occupancy
_atom_site_site_symmetry_order
_atom_site_calc_flag
_atom_site_refinement_flags_posn
_atom_site_refinement_flags_adp
C1 C 1.20299(17) 0.57709(15) 0.17022(7) 0.0330(4) Uani 1 1 d . .
C2 C 1.29794(19) 0.65122(17) 0.20500(8) 0.0446(4) Uani 1 1 d . .
H2 H 1.2759 0.7347 0.2131 0.054 Uiso 1 1 calc R U
C3 C 1.42442(19) 0.59737(18) 0.22686(8) 0.0446(4) Uani 1 1 d . .
C4 C 1.6400(2) 0.5580(2) 0.27277(10) 0.0656(6) Uani 1 1 d . .
H4A H 1.6511 0.5403 0.3124 0.079 Uiso 1 1 calc R U
H4B H 1.7316 0.5867 0.2622 0.079 Uiso 1 1 calc R U
C5 C 1.45976(18) 0.47387(18) 0.21611(7) 0.0432(4) Uani 1 1 d . .
C6 C 1.37062(19) 0.39921(17) 0.18240(8) 0.0457(4) Uani 1 1 d . .
H6 H 1.3952 0.3161 0.1748 0.055 Uiso 1 1 calc R U
C7 C 1.23926(18) 0.45187(15) 0.15915(7) 0.0367(4) Uani 1 1 d . .
C8 C 1.1450(2) 0.37074(17) 0.12126(8) 0.0473(5) Uani 1 1 d . .
C9 C 1.0162(2) 0.43214(18) 0.08970(8) 0.0499(5) Uani 1 1 d . .
H9A H 0.9436 0.3680 0.0799 0.060 Uiso 1 1 calc R U
H9B H 1.0439 0.4676 0.0554 0.060 Uiso 1 1 calc R U
C10 C 0.95193(18) 0.53601(16) 0.12248(7) 0.0403(4) Uani 1 1 d . .
H10 H 0.9241 0.4957 0.1563 0.048 Uiso 1 1 calc R U
C11 C 1.06565(17) 0.63788(15) 0.14239(7) 0.0336(4) Uani 1 1 d . .
C12 C 0.99490(17) 0.72317(17) 0.18368(7) 0.0383(4) Uani 1 1 d . .
C13 C 1.05979(18) 0.85369(16) 0.11546(8) 0.0407(4) Uani 1 1 d . .
C14 C 1.0848(2) 0.96164(19) 0.08599(10) 0.0594(6) Uani 1 1 d . .
H14 H 1.0556 1.0409 0.0972 0.071 Uiso 1 1 calc R U
C15 C 1.1552(2) 0.9471(2) 0.03904(11) 0.0717(7) Uani 1 1 d . .
H15 H 1.1730 1.0181 0.0180 0.086 Uiso 1 1 calc R U
C16 C 1.1996(2) 0.8299(3) 0.02256(9) 0.0658(6) Uani 1 1 d . .
H16 H 1.2456 0.8228 -0.0095 0.079 Uiso 1 1 calc R U
C17 C 1.17644(19) 0.7223(2) 0.05331(8) 0.0488(5) Uani 1 1 d . .
H17 H 1.2093 0.6436 0.0428 0.059 Uiso 1 1 calc R U
C18 C 1.10395(17) 0.73420(16) 0.09960(7) 0.0356(4) Uani 1 1 d . .
C19 C 0.81407(18) 0.58575(17) 0.09102(7) 0.0409(4) Uani 1 1 d . .
C20 C 0.6856(2) 0.5687(2) 0.11276(9) 0.0578(5) Uani 1 1 d . .
H20 H 0.6853 0.5322 0.1478 0.069 Uiso 1 1 calc R U
C21 C 0.5572(2) 0.6048(3) 0.08345(10) 0.0729(7) Uani 1 1 d . .
H21 H 0.4715 0.5919 0.0988 0.087 Uiso 1 1 calc R U
C22 C 0.5551(2) 0.6589(3) 0.03231(10) 0.0721(7) Uani 1 1 d . .
H22 H 0.4683 0.6825 0.0126 0.087 Uiso 1 1 calc R U
C23 C 0.6812(2) 0.6785(2) 0.01005(9) 0.0642(6) Uani 1 1 d . .
H23 H 0.6805 0.7168 -0.0247 0.077 Uiso 1 1 calc R U
C24 C 0.8098(2) 0.6417(2) 0.03905(8) 0.0524(5) Uani 1 1 d . .
H24 H 0.8950 0.6547 0.0234 0.063 Uiso 1 1 calc R U
C25 C 0.9307(2) 0.9499(2) 0.19244(9) 0.0637(6) Uani 1 1 d . .
H25A H 1.0023 1.0161 0.1994 0.076 Uiso 1 1 calc R U
H25B H 0.9048 0.9215 0.2282 0.076 Uiso 1 1 calc R U
C26 C 0.7993(2) 1.0046(2) 0.15911(8) 0.0563(5) Uani 1 1 d . .
C27 C 0.6923(3) 0.9271(3) 0.13530(13) 0.0943(10) Uani 1 1 d . .
H27 H 0.7018 0.8396 0.1386 0.113 Uiso 1 1 calc R U
C28 C 0.5703(3) 0.9781(4) 0.10634(15) 0.1181(13) Uani 1 1 d . .
H28 H 0.4989 0.9248 0.0898 0.142 Uiso 1 1 calc R U
C29 C 0.5540(4) 1.1052(4) 0.10198(13) 0.1035(11) Uani 1 1 d . .
H29 H 0.4709 1.1391 0.0830 0.124 Uiso 1 1 calc R U
C30 C 0.6584(4) 1.1826(3) 0.12517(13) 0.0946(10) Uani 1 1 d . .
H30 H 0.6472 1.2700 0.1220 0.114 Uiso 1 1 calc R U
C31 C 0.7822(3) 1.1332(2) 0.15367(10) 0.0708(7) Uani 1 1 d . .
H31 H 0.8540 1.1874 0.1692 0.085 Uiso 1 1 calc R U
N1 N 0.99374(16) 0.84397(14) 0.16475(6) 0.0435(4) Uani 1 1 d . .
O1 O 1.53320(15) 0.65271(15) 0.26010(7) 0.0730(5) Uani 1 1 d . .
O2 O 1.59447(14) 0.44688(14) 0.24233(6) 0.0609(4) Uani 1 1 d . .
O3 O 1.17159(17) 0.25961(13) 0.11427(8) 0.0763(5) Uani 1 1 d . .
O4 O 0.94558(15) 0.68743(14) 0.22553(5) 0.0567(4) Uani 1 1 d . .

loop_
_atom_site_aniso_label
_atom_site_aniso_U_11
_atom_site_aniso_U_22
_atom_site_aniso_U_33
_atom_site_aniso_U_23
_atom_site_aniso_U_13
_atom_site_aniso_U_12
C1 0.0324(8) 0.0295(8) 0.0367(8) 0.0016(7) 0.0021(7) 0.0022(7)
C2 0.0425(10) 0.0351(10) 0.0540(11) -0.0084(8) -0.0050(8) 0.0072(8)
C3 0.0374(9) 0.0472(11) 0.0467(10) -0.0051(8) -0.0067(8) 0.0014(8)
C4 0.0443(11) 0.0780(16) 0.0695(14) -0.0049(12) -0.0157(10) 0.0118(11)
C5 0.0352(9) 0.0462(11) 0.0471(10) 0.0079(9) -0.0007(8) 0.0095(8)
C6 0.0457(10) 0.0310(9) 0.0596(11) 0.0041(8) 0.0021(9) 0.0089(8)
C7 0.0364(9) 0.0300(9) 0.0431(9) 0.0027(7) 0.0026(7) 0.0028(7)
C8 0.0459(10) 0.0294(10) 0.0660(12) -0.0060(9) 0.0027(9) 0.0020(8)
C9 0.0465(11) 0.0398(10) 0.0609(12) -0.0108(9) -0.0055(9) 0.0004(8)
C10 0.0370(9) 0.0369(10) 0.0461(10) 0.0002(8) -0.0003(8) -0.0008(8)
C11 0.0314(8) 0.0307(8) 0.0380(8) -0.0008(7) 0.0004(7) 0.0042(7)
C12 0.0322(9) 0.0428(10) 0.0384(9) -0.0015(8) -0.0031(7) 0.0076(7)
C13 0.0341(9) 0.0337(9) 0.0517(10) 0.0042(8) -0.0078(8) 0.0012(7)
C14 0.0486(12) 0.0405(11) 0.0860(15) 0.0149(11) -0.0074(11) -0.0004(9)
C15 0.0483(12) 0.0694(16) 0.0951(18) 0.0455(14) -0.0032(12) -0.0059(11)
C16 0.0413(11) 0.0958(19) 0.0608(13) 0.0284(13) 0.0082(9) 0.0016(12)
C17 0.0366(10) 0.0607(12) 0.0490(10) 0.0066(9) 0.0046(8) 0.0052(9)
C18 0.0279(8) 0.0371(9) 0.0406(9) 0.0034(7) -0.0019(7) 0.0017(7)
C19 0.0357(9) 0.0396(10) 0.0460(10) -0.0058(8) -0.0014(8) -0.0009(7)
C20 0.0415(11) 0.0732(15) 0.0584(12) 0.0087(11) 0.0041(9) -0.0032(10)
C21 0.0350(11) 0.111(2) 0.0726(15) 0.0125(14) 0.0050(10) 0.0003(12)
C22 0.0367(11) 0.108(2) 0.0697(14) 0.0063(14) -0.0054(10) 0.0131(12)
C23 0.0491(12) 0.0932(17) 0.0484(11) 0.0110(11) -0.0035(9) 0.0105(12)
C24 0.0364(10) 0.0737(14) 0.0473(11) 0.0000(10) 0.0047(8) 0.0043(9)
C25 0.0692(14) 0.0523(13) 0.0653(13) -0.0258(11) -0.0122(11) 0.0251(11)
C26 0.0578(12) 0.0553(13) 0.0552(11) -0.0139(10) 0.0034(10) 0.0238(10)
C27 0.0716(17) 0.0732(17) 0.129(2) -0.0343(17) -0.0279(16) 0.0305(14)
C28 0.0731(19) 0.127(3) 0.143(3) -0.046(2) -0.0358(19) 0.0439(19)
C29 0.080(2) 0.143(3) 0.086(2) 0.009(2) 0.0013(16) 0.064(2)
C30 0.100(2) 0.087(2) 0.103(2) 0.0357(18) 0.0402(19) 0.0542(19)
C31 0.0747(15) 0.0605(14) 0.0802(16) 0.0057(12) 0.0221(13) 0.0258(12)
N1 0.0459(9) 0.0352(8) 0.0474(8) -0.0078(7) -0.0035(7) 0.0104(7)
O1 0.0517(9) 0.0665(10) 0.0922(11) -0.0254(9) -0.0316(8) 0.0107(7)
O2 0.0434(8) 0.0602(9) 0.0747(9) 0.0019(8) -0.0140(7) 0.0144(7)
O3 0.0709(10) 0.0324(8) 0.1199(14) -0.0196(8) -0.0159(9) 0.0084(7)
O4 0.0583(8) 0.0693(9) 0.0443(7) 0.0054(7) 0.0134(6) 0.0163(7)

loop_
_atom_type_symbol
_atom_type_description
_atom_type_scat_dispersion_real
_atom_type_scat_dispersion_imag
_atom_type_scat_source
C C 0.0033 0.0016 'International Tables Vol C Tables 4.2.6.8 and 6.1.1.4'
H H 0.0000 0.0000 'International Tables Vol C Tables 4.2.6.8 and 6.1.1.4'
N N 0.0061 0.0033 'International Tables Vol C Tables 4.2.6.8 and 6.1.1.4'
O O 0.0106 0.0060 'International Tables Vol C Tables 4.2.6.8 and 6.1.1.4'

loop_
_geom_angle_atom_site_label_1
_geom_angle_atom_site_label_2
_geom_angle_atom_site_label_3
_geom_angle
C2 C1 C7 119.56(15)
C2 C1 C11 118.73(14)
C7 C1 C11 121.60(14)
C3 C2 C1 117.91(16)
C3 C2 H2 121.0
C1 C2 H2 121.0
O1 C3 C2 127.74(17)
O1 C3 C5 109.78(15)
C2 C3 C5 122.47(16)
O1 C4 O2 107.68(15)
O1 C4 H4A 110.2
O2 C4 H4A 110.2
O1 C4 H4B 110.2
O2 C4 H4B 110.2
H4A C4 H4B 108.5
C6 C5 C3 121.30(16)
C6 C5 O2 129.02(17)
C3 C5 O2 109.62(16)
C5 C6 C7 117.66(16)
C5 C6 H6 121.2
C7 C6 H6 121.2
C1 C7 C6 121.09(16)
C1 C7 C8 121.76(15)
C6 C7 C8 117.11(15)
O3 C8 C7 121.95(17)
O3 C8 C9 120.77(17)
C7 C8 C9 117.25(15)
C8 C9 C10 112.94(15)
C8 C9 H9A 109.0
C10 C9 H9A 109.0
C8 C9 H9B 109.0
C10 C9 H9B 109.0
H9A C9 H9B 107.8
C9 C10 C19 110.68(14)
C9 C10 C11 111.41(14)
C19 C10 C11 115.64(14)
C9 C10 H10 106.1
C19 C10 H10 106.1
C11 C10 H10 106.1
C18 C11 C1 109.30(13)
C18 C11 C12 101.46(13)
C1 C11 C12 111.15(13)
C18 C11 C10 117.21(13)
C1 C11 C10 111.23(13)
C12 C11 C10 106.00(13)
O4 C12 N1 125.65(16)
O4 C12 C11 125.73(16)
N1 C12 C11 108.60(15)
C14 C13 C18 122.31(18)
C14 C13 N1 127.90(18)
C18 C13 N1 109.77(15)
C13 C14 C15 117.1(2)
C13 C14 H14 121.4
C15 C14 H14 121.4
C16 C15 C14 121.5(2)
C16 C15 H15 119.2
C14 C15 H15 119.2
C15 C16 C17 120.7(2)
C15 C16 H16 119.6
C17 C16 H16 119.6
C18 C17 C16 118.7(2)
C18 C17 H17 120.6
C16 C17 H17 120.6
C17 C18 C13 119.57(17)
C17 C18 C11 131.72(16)
C13 C18 C11 108.62(14)
C20 C19 C24 117.50(17)
C20 C19 C10 119.66(17)
C24 C19 C10 122.72(16)
C19 C20 C21 121.1(2)
C19 C20 H20 119.4
C21 C20 H20 119.4
C22 C21 C20 120.5(2)
C22 C21 H21 119.7
C20 C21 H21 119.7
C21 C22 C23 119.6(2)
C21 C22 H22 120.2
C23 C22 H22 120.2
C22 C23 C24 120.1(2)
C22 C23 H23 120.0
C24 C23 H23 120.0
C23 C24 C19 121.19(18)
C23 C24 H24 119.4
C19 C24 H24 119.4
N1 C25 C26 113.29(16)
N1 C25 H25A 108.9
C26 C25 H25A 108.9
N1 C25 H25B 108.9
C26 C25 H25B 108.9
H25A C25 H25B 107.7
C31 C26 C27 118.5(2)
C31 C26 C25 120.7(2)
C27 C26 C25 120.8(2)
C26 C27 C28 120.4(3)
C26 C27 H27 119.8
C28 C27 H27 119.8
C29 C28 C27 120.4(3)
C29 C28 H28 119.8
C27 C28 H28 119.8
C30 C29 C28 119.9(3)
C30 C29 H29 120.1
C28 C29 H29 120.1
C29 C30 C31 120.6(3)
C29 C30 H30 119.7
C31 C30 H30 119.7
C26 C31 C30 120.2(3)
C26 C31 H31 119.9
C30 C31 H31 119.9
C12 N1 C13 111.53(14)
C12 N1 C25 123.73(17)
C13 N1 C25 124.74(17)
C3 O1 C4 106.80(16)
C5 O2 C4 105.92(14)

loop_
_geom_bond_atom_site_label_1
_geom_bond_atom_site_label_2
_geom_bond_distance
C1 C2 1.394(2)
C1 C7 1.397(2)
C1 C11 1.526(2)
C2 C3 1.367(2)
C2 H2 0.9300
C3 O1 1.358(2)
C3 C5 1.376(3)
C4 O1 1.423(2)
C4 O2 1.424(3)
C4 H4A 0.9700
C4 H4B 0.9700
C5 C6 1.353(3)
C5 O2 1.378(2)
C6 C7 1.409(2)
C6 H6 0.9300
C7 C8 1.474(2)
C8 O3 1.214(2)
C8 C9 1.502(3)
C9 C10 1.514(2)
C9 H9A 0.9700
C9 H9B 0.9700
C10 C19 1.518(2)
C10 C11 1.552(2)
C10 H10 0.9800
C11 C18 1.520(2)
C11 C12 1.545(2)
C12 O4 1.216(2)
C12 N1 1.354(2)
C13 C14 1.376(3)
C13 C18 1.393(2)
C13 N1 1.404(2)
C14 C15 1.380(3)
C14 H14 0.9300
C15 C16 1.377(3)
C15 H15 0.9300
C16 C17 1.386(3)
C16 H16 0.9300
C17 C18 1.375(2)
C17 H17 0.9300
C19 C20 1.375(3)
C19 C24 1.383(3)
C20 C21 1.380(3)
C20 H20 0.9300
C21 C22 1.359(3)
C21 H21 0.9300
C22 C23 1.365(3)
C22 H22 0.9300
C23 C24 1.381(3)
C23 H23 0.9300
C24 H24 0.9300
C25 N1 1.460(2)
C25 C26 1.509(3)
C25 H25A 0.9700
C25 H25B 0.9700
C26 C31 1.371(3)
C26 C27 1.371(3)
C27 C28 1.382(4)
C27 H27 0.9300
C28 C29 1.352(5)
C28 H28 0.9300
C29 C30 1.348(4)
C29 H29 0.9300
C30 C31 1.383(4)
C30 H30 0.9300
C31 H31 0.9300

loop_
_geom_torsion_atom_site_label_1
_geom_torsion_atom_site_label_2
_geom_torsion_atom_site_label_3
_geom_torsion_atom_site_label_4
_geom_torsion
C7 C1 C2 C3 0.2(3)
C11 C1 C2 C3 -176.10(16)
C1 C2 C3 O1 177.97(19)
C1 C2 C3 C5 -0.5(3)
O1 C3 C5 C6 -177.94(18)
C2 C3 C5 C6 0.8(3)
O1 C3 C5 O2 -0.4(2)
C2 C3 C5 O2 178.38(17)
C3 C5 C6 C7 -0.7(3)
O2 C5 C6 C7 -177.81(17)
C2 C1 C7 C6 -0.2(3)
C11 C1 C7 C6 176.01(15)
C2 C1 C7 C8 -177.97(17)
C11 C1 C7 C8 -1.7(3)
C5 C6 C7 C1 0.5(3)
C5 C6 C7 C8 178.32(17)
C1 C7 C8 O3 -175.22(19)
C6 C7 C8 O3 7.0(3)
C1 C7 C8 C9 6.9(3)
C6 C7 C8 C9 -170.93(17)
O3 C8 C9 C10 148.0(2)
C7 C8 C9 C10 -34.1(2)
C8 C9 C10 C19 -174.43(16)
C8 C9 C10 C11 55.4(2)
C2 C1 C11 C18 68.24(19)
C7 C1 C11 C18 -108.03(17)
C2 C1 C11 C12 -42.9(2)
C7 C1 C11 C12 140.80(16)
C2 C1 C11 C10 -160.78(15)
C7 C1 C11 C10 22.9(2)
C9 C10 C11 C18 77.81(18)
C19 C10 C11 C18 -49.7(2)
C9 C10 C11 C1 -48.95(19)
C19 C10 C11 C1 -176.46(14)
C9 C10 C11 C12 -169.88(14)
C19 C10 C11 C12 62.61(18)
C18 C11 C12 O4 179.66(16)
C1 C11 C12 O4 -64.2(2)
C10 C11 C12 O4 56.7(2)
C18 C11 C12 N1 1.14(16)
C1 C11 C12 N1 117.25(15)
C10 C11 C12 N1 -121.77(15)
C18 C13 C14 C15 0.6(3)
N1 C13 C14 C15 178.51(18)
C13 C14 C15 C16 -0.5(3)
C14 C15 C16 C17 -0.9(3)
C15 C16 C17 C18 2.2(3)
C16 C17 C18 C13 -2.0(3)
C16 C17 C18 C11 -177.91(17)
C14 C13 C18 C17 0.7(3)
N1 C13 C18 C17 -177.56(14)
C14 C13 C18 C11 177.42(16)
N1 C13 C18 C11 -0.81(18)
C1 C11 C18 C17 58.6(2)
C12 C11 C18 C17 176.03(17)
C10 C11 C18 C17 -69.1(2)
C1 C11 C18 C13 -117.64(14)
C12 C11 C18 C13 -0.18(16)
C10 C11 C18 C13 114.67(16)
C9 C10 C19 C20 115.0(2)
C11 C10 C19 C20 -117.12(19)
C9 C10 C19 C24 -60.9(2)
C11 C10 C19 C24 66.9(2)
C24 C19 C20 C21 0.7(3)
C10 C19 C20 C21 -175.4(2)
C19 C20 C21 C22 -0.4(4)
C20 C21 C22 C23 -0.5(4)
C21 C22 C23 C24 1.0(4)
C22 C23 C24 C19 -0.7(4)
C20 C19 C24 C23 -0.2(3)
C10 C19 C24 C23 175.81(19)
N1 C25 C26 C31 -135.3(2)
N1 C25 C26 C27 47.0(3)
C31 C26 C27 C28 0.2(4)
C25 C26 C27 C28 177.9(3)
C26 C27 C28 C29 -1.1(5)
C27 C28 C29 C30 1.2(6)
C28 C29 C30 C31 -0.3(5)
C27 C26 C31 C30 0.6(4)
C25 C26 C31 C30 -177.1(2)
C29 C30 C31 C26 -0.6(4)
O4 C12 N1 C13 179.76(16)
C11 C12 N1 C13 -1.73(18)
O4 C12 N1 C25 -0.5(3)
C11 C12 N1 C25 178.01(15)
C14 C13 N1 C12 -176.46(17)
C18 C13 N1 C12 1.64(19)
C14 C13 N1 C25 3.8(3)
C18 C13 N1 C25 -178.10(16)
C26 C25 N1 C12 -112.8(2)
C26 C25 N1 C13 66.9(3)
C2 C3 O1 C4 178.9(2)
C5 C3 O1 C4 -2.4(2)
O2 C4 O1 C3 4.2(2)
C6 C5 O2 C4 -179.7(2)
C3 C5 O2 C4 2.9(2)
O1 C4 O2 C5 -4.4(2)
